data_1503785
loop_
_publ_author_name
'Ma, Guang-Ning'
'Zhang, Tao'
'Shi, Min'

_publ_section_title
;
 Catalytic enantioselective arylation of N-tosylarylimines with
 arylboronic acids using C2-symmetric cationic N-heterocyclic carbene
 Pd(2+) diaquo complexes.
;
_journal_issue 4
_journal_name_full 'Organic letters'
_journal_page_first 875
_journal_page_last 878
_journal_paper_doi 10.1021/ol802861s
_journal_volume 11
_journal_year 2009
_chemical_formula_sum 'C38 H32 F6 N4 O9 Pd S2'
_chemical_formula_weight 973.20
_chemical_name_systematic
; 
 ? 
;
_space_group_IT_number 19
_symmetry_cell_setting orthorhombic
_symmetry_space_group_name_Hall 'P 2ac 2ab'
_symmetry_space_group_name_H-M 'P 21 21 21'
_atom_sites_solution_hydrogens geom
_atom_sites_solution_primary direct
_atom_sites_solution_secondary difmap
_audit_creation_method SHELXL-97
_cell_angle_alpha 90.00
_cell_angle_beta 90.00
_cell_angle_gamma 90.00
_cell_formula_units_Z 4
_cell_length_a 8.9946(5)
_cell_length_b 19.7790(10)
_cell_length_c 22.9368(12)
_cell_measurement_reflns_used 3577
_cell_measurement_temperature 293(2)
_cell_measurement_theta_max 38.475
_cell_measurement_theta_min 4.485
_cell_volume 4080.6(4)
_computing_cell_refinement 'Bruker SMART'
_computing_data_collection 'Bruker SMART'
_computing_data_reduction 'Bruker SHELXTL'
_computing_molecular_graphics 'Bruker SHELXTL'
_computing_publication_material 'Bruker SHELXTL'
_computing_structure_refinement 'SHELXL-97 (Sheldrick, 1997)'
_computing_structure_solution 'SHELXS-97 (Sheldrick, 1990)'
_diffrn_ambient_temperature 293(2)
_diffrn_measured_fraction_theta_full 0.998
_diffrn_measured_fraction_theta_max 0.998
_diffrn_measurement_device_type 'CCD area detector'
_diffrn_measurement_method 'phi and omega scans'
_diffrn_radiation_monochromator graphite
_diffrn_radiation_source 'fine-focus sealed tube'
_diffrn_radiation_type MoK\a
_diffrn_radiation_wavelength 0.71073
_diffrn_reflns_av_R_equivalents 0.0711
_diffrn_reflns_av_sigmaI/netI 0.1071
_diffrn_reflns_limit_h_max 11
_diffrn_reflns_limit_h_min -11
_diffrn_reflns_limit_k_max 23
_diffrn_reflns_limit_k_min -25
_diffrn_reflns_limit_l_max 28
_diffrn_reflns_limit_l_min -29
_diffrn_reflns_number 24784
_diffrn_reflns_theta_full 27.50
_diffrn_reflns_theta_max 27.50
_diffrn_reflns_theta_min 1.36
_exptl_absorpt_coefficient_mu 0.643
_exptl_absorpt_correction_T_max 1.00000
_exptl_absorpt_correction_T_min 0.85903
_exptl_absorpt_correction_type empirical
_exptl_crystal_density_diffrn 1.584
_exptl_crystal_density_method 'not measured'
_exptl_crystal_F_000 1968
_exptl_crystal_size_max 0.339
_exptl_crystal_size_mid 0.167
_exptl_crystal_size_min 0.119
_refine_diff_density_max 0.584
_refine_diff_density_min -0.494
_refine_diff_density_rms 0.076
_refine_ls_abs_structure_details 'Flack H D (1983), Acta Cryst. A39, 876-881'
_refine_ls_abs_structure_Flack -0.01(3)
_refine_ls_extinction_method none
_refine_ls_goodness_of_fit_ref 0.873
_refine_ls_hydrogen_treatment mixed
_refine_ls_matrix_type full
_refine_ls_number_parameters 567
_refine_ls_number_reflns 9208
_refine_ls_number_restraints 7
_refine_ls_restrained_S_all 0.874
_refine_ls_R_factor_all 0.0806
_refine_ls_R_factor_gt 0.0507
_refine_ls_shift/su_max 0.039
_refine_ls_shift/su_mean 0.001
_refine_ls_structure_factor_coef Fsqd
_refine_ls_weighting_details 'calc w=1/[\s^2^(Fo^2^)+(0.0459P)^2^+0.0000P] where P=(Fo^2^+2Fc^2^)/3'
_refine_ls_weighting_scheme calc
_refine_ls_wR_factor_gt 0.0966
_refine_ls_wR_factor_ref 0.1174
_reflns_number_gt 6011
_reflns_number_total 9208
_reflns_threshold_expression >2sigma(I)
_cod_data_source_file ol802861s_si_001.cif
_cod_data_source_block cd2644
_cod_depositor_comments
;
The following automatic conversions were performed:

'_symmetry_cell_setting' value 'Orthorhombic' changed to
'orthorhombic' according to
/home/saulius/struct/CIF-dictionaries/cif_core.dic dictionary named
'cif_core.dic' version 2.4.2 from 2011-04-26.

Automatic conversion script
Id: cif_fix_values 1715 2011-07-08 13:25:40Z adriana 
;
_cod_original_sg_symbol_H-M P2(1)2(1)2(1)
_cod_database_code 1503785

loop_
_symmetry_equiv_pos_as_xyz
'x, y, z'
'-x+1/2, -y, z+1/2'
'-x, y+1/2, -z+1/2'
'x+1/2, -y+1/2, -z'

loop_
_atom_site_label
_atom_site_type_symbol
_atom_site_fract_x
_atom_site_fract_y
_atom_site_fract_z
_atom_site_U_iso_or_equiv
_atom_site_adp_type
_atom_site_occupancy
_atom_site_symmetry_multiplicity
_atom_site_calc_flag
_atom_site_refinement_flags
Pd Pd 0.68398(5) -0.088958(19) 1.061368(17) 0.04121(12) Uani 1 1 d .
S1 S 0.6796(3) 0.68972(8) 0.15348(8) 0.0752(5) Uani 1 1 d .
S2 S 0.1624(3) 0.92638(12) 0.14505(10) 0.0929(7) Uani 1 1 d .
F1 F 0.5394(10) 0.6978(3) 0.2505(3) 0.192(4) Uani 1 1 d .
F2 F 0.6722(9) 0.6160(4) 0.2453(3) 0.193(3) Uani 1 1 d .
F3 F 0.4765(8) 0.6179(4) 0.2013(2) 0.171(3) Uani 1 1 d .
F4 F 0.2409(9) 0.8444(3) 0.2259(2) 0.188(4) Uani 1 1 d .
F5 F 0.1526(13) 0.7994(3) 0.1546(4) 0.242(5) Uani 1 1 d .
F6 F 0.3617(10) 0.8341(5) 0.1506(3) 0.254(6) Uani 1 1 d .
O1 O 0.5743(6) -0.1799(2) 1.04295(18) 0.0560(11) Uani 1 1 d D
O2 O 0.7614(6) -0.1284(2) 1.14090(19) 0.0598(12) Uani 1 1 d D
O3 O 0.7891(11) 0.7300(4) 0.1768(3) 0.192(4) Uani 1 1 d .
O4 O 0.7253(7) 0.6334(3) 0.1204(2) 0.0989(19) Uani 1 1 d .
O5 O 0.5609(9) 0.7266(4) 0.1269(3) 0.173(4) Uani 1 1 d .
O6 O 0.1665(11) 0.9250(5) 0.0871(3) 0.209(5) Uani 1 1 d .
O7 O 0.0181(5) 0.9304(3) 0.1693(2) 0.0831(15) Uani 1 1 d .
O8 O 0.2659(9) 0.9739(4) 0.1748(4) 0.206(4) Uani 1 1 d .
O9 O 0.3092(9) 0.8500(4) 0.9994(3) 0.0843(19) Uani 0.80 1 d PD
N1 N 0.6332(5) -0.0923(2) 0.93552(19) 0.0473(11) Uani 1 1 d .
N2 N 0.5437(5) 0.0013(2) 0.97195(17) 0.0361(10) Uani 1 1 d .
N3 N 0.7510(5) 0.0278(2) 1.13474(18) 0.0432(12) Uani 1 1 d .
N4 N 0.8820(5) 0.0340(2) 1.05467(18) 0.0392(10) Uani 1 1 d .
C1 C 0.6228(6) -0.0559(3) 0.9854(2) 0.0404(14) Uani 1 1 d .
C2 C 0.5047(6) 0.0008(3) 0.9123(2) 0.0409(14) Uani 1 1 d .
C3 C 0.4303(7) 0.0464(3) 0.8791(3) 0.0549(17) Uani 1 1 d .
H3 H 0.3909 0.0859 0.8949 0.066 Uiso 1 1 calc R
C4 C 0.4163(8) 0.0314(4) 0.8212(3) 0.0642(19) Uani 1 1 d .
H4 H 0.3652 0.0612 0.7971 0.077 Uiso 1 1 calc R
C5 C 0.4760(9) -0.0269(4) 0.7975(3) 0.071(2) Uani 1 1 d .
H5 H 0.4659 -0.0345 0.7577 0.085 Uiso 1 1 calc R
C6 C 0.5483(8) -0.0730(3) 0.8303(2) 0.0642(19) Uani 1 1 d .
H6 H 0.5854 -0.1127 0.8143 0.077 Uiso 1 1 calc R
C7 C 0.5646(7) -0.0580(3) 0.8899(2) 0.0445(14) Uani 1 1 d .
C8 C 0.7207(9) -0.1545(3) 0.9281(3) 0.083(3) Uani 1 1 d .
H8A H 0.7698 -0.1653 0.9641 0.125 Uiso 1 1 calc R
H8B H 0.7936 -0.1478 0.8981 0.125 Uiso 1 1 calc R
H8C H 0.6559 -0.1910 0.9173 0.125 Uiso 1 1 calc R
C9 C 0.5460(7) 0.0617(3) 1.0060(2) 0.0395(13) Uani 1 1 d .
C10 C 0.4341(7) 0.0751(3) 1.0464(2) 0.0490(15) Uani 1 1 d .
H10 H 0.3559 0.0449 1.0512 0.059 Uiso 1 1 calc R
C11 C 0.4400(7) 0.1325(3) 1.0784(2) 0.0494(15) Uani 1 1 d .
H11 H 0.3696 0.1399 1.1074 0.059 Uiso 1 1 calc R
C12 C 0.5516(6) 0.1810(3) 1.0683(2) 0.0424(13) Uani 1 1 d .
C13 C 0.5577(8) 0.2427(3) 1.1002(3) 0.0585(18) Uani 1 1 d .
H13 H 0.4878 0.2512 1.1292 0.070 Uiso 1 1 calc R
C14 C 0.6646(9) 0.2894(3) 1.0887(3) 0.0619(18) Uani 1 1 d .
H14 H 0.6649 0.3300 1.1090 0.074 Uiso 1 1 calc R
C15 C 0.7739(7) 0.2774(3) 1.0468(2) 0.0559(17) Uani 1 1 d .
H15 H 0.8471 0.3095 1.0396 0.067 Uiso 1 1 calc R
C16 C 0.7724(7) 0.2188(3) 1.0169(2) 0.0489(16) Uani 1 1 d .
H16 H 0.8452 0.2113 0.9889 0.059 Uiso 1 1 calc R
C17 C 0.6638(7) 0.1684(2) 1.0267(2) 0.0365(12) Uani 1 1 d .
C18 C 0.6646(6) 0.1054(2) 0.99660(19) 0.0344(12) Uani 1 1 d .
C19 C 0.7949(6) 0.0805(2) 0.96326(19) 0.0340(11) Uani 1 1 d .
C20 C 0.8227(7) 0.0940(2) 0.9036(2) 0.0380(11) Uani 1 1 d .
C21 C 0.7304(7) 0.1395(3) 0.8717(2) 0.0453(15) Uani 1 1 d .
H21 H 0.6486 0.1592 0.8898 0.054 Uiso 1 1 calc R
C22 C 0.7608(8) 0.1541(3) 0.8154(3) 0.0611(19) Uani 1 1 d .
H22 H 0.7007 0.1841 0.7950 0.073 Uiso 1 1 calc R
C23 C 0.8850(8) 0.1235(4) 0.7875(2) 0.064(2) Uani 1 1 d .
H23 H 0.9071 0.1350 0.7491 0.076 Uiso 1 1 calc R
C24 C 0.9708(7) 0.0784(3) 0.8153(2) 0.0552(17) Uani 1 1 d .
H24 H 1.0484 0.0573 0.7955 0.066 Uiso 1 1 calc R
C25 C 0.9435(7) 0.0625(3) 0.8751(2) 0.0418(14) Uani 1 1 d .
C26 C 1.0384(7) 0.0186(3) 0.9057(2) 0.0465(15) Uani 1 1 d .
H26 H 1.1161 -0.0029 0.8865 0.056 Uiso 1 1 calc R
C27 C 1.0161(7) 0.0078(3) 0.9634(2) 0.0476(15) Uani 1 1 d .
H27 H 1.0797 -0.0204 0.9841 0.057 Uiso 1 1 calc R
C28 C 0.8953(6) 0.0397(3) 0.9919(2) 0.0372(13) Uani 1 1 d .
C29 C 0.7751(6) -0.0017(2) 1.0822(2) 0.0377(13) Uani 1 1 d .
C30 C 0.9323(6) 0.0860(3) 1.0910(2) 0.0390(12) Uani 1 1 d .
C31 C 1.0379(7) 0.1352(3) 1.0830(3) 0.0524(16) Uani 1 1 d .
H31 H 1.0942 0.1375 1.0490 0.063 Uiso 1 1 calc R
C32 C 1.0564(8) 0.1801(3) 1.1267(3) 0.0635(18) Uani 1 1 d .
H32 H 1.1275 0.2140 1.1227 0.076 Uiso 1 1 calc R
C33 C 0.9718(8) 0.1774(3) 1.1779(3) 0.068(2) Uani 1 1 d .
H33 H 0.9878 0.2091 1.2072 0.082 Uiso 1 1 calc R
C34 C 0.8663(7) 0.1287(3) 1.1853(2) 0.0572(18) Uani 1 1 d .
H34 H 0.8086 0.1270 1.2189 0.069 Uiso 1 1 calc R
C35 C 0.8483(6) 0.0822(3) 1.1413(2) 0.0423(13) Uani 1 1 d .
C36 C 0.6450(7) 0.0087(3) 1.1787(2) 0.065(2) Uani 1 1 d .
H36A H 0.5736 -0.0218 1.1622 0.098 Uiso 1 1 calc R
H36B H 0.5950 0.0484 1.1928 0.098 Uiso 1 1 calc R
H36C H 0.6957 -0.0130 1.2104 0.098 Uiso 1 1 calc R
C37 C 0.5882(12) 0.6557(4) 0.2158(4) 0.083(2) Uani 1 1 d .
C38 C 0.2325(14) 0.8492(5) 0.1719(4) 0.110(4) Uani 1 1 d .
H1A H 0.563(7) -0.205(2) 1.0746(16) 0.07(2) Uiso 1 1 d D
H1B H 0.485(4) -0.167(3) 1.028(2) 0.054(19) Uiso 1 1 d D
H2A H 0.858(4) -0.115(4) 1.142(4) 0.14(4) Uiso 1 1 d D
H2B H 0.765(6) -0.1708(13) 1.154(2) 0.049(17) Uiso 1 1 d D
H9A H 0.296(5) 0.8100(11) 0.9992(18) 0.018(13) Uiso 1 1 d D
H9B H 0.378(5) 0.874(2) 0.983(2) 0.05(2) Uiso 1 1 d D

loop_
_atom_site_aniso_label
_atom_site_aniso_U_11
_atom_site_aniso_U_22
_atom_site_aniso_U_33
_atom_site_aniso_U_23
_atom_site_aniso_U_13
_atom_site_aniso_U_12
Pd 0.0492(2) 0.03701(19) 0.03747(19) 0.00444(19) 0.0004(2) -0.0029(2)
S1 0.0955(15) 0.0491(9) 0.0810(12) 0.0193(9) 0.0263(13) 0.0045(12)
S2 0.0808(17) 0.1079(18) 0.0902(15) 0.0117(13) 0.0185(13) 0.0235(15)
F1 0.291(10) 0.158(6) 0.129(5) -0.035(4) 0.124(6) 0.001(6)
F2 0.222(7) 0.225(7) 0.131(5) 0.117(5) 0.022(5) 0.065(7)
F3 0.178(7) 0.221(8) 0.113(5) 0.014(4) 0.014(5) -0.094(6)
F4 0.292(11) 0.189(6) 0.083(4) 0.010(4) -0.015(5) 0.118(7)
F5 0.324(14) 0.087(4) 0.315(11) -0.072(6) -0.098(10) 0.047(6)
F6 0.222(10) 0.386(13) 0.152(6) 0.021(7) 0.045(6) 0.229(10)
O1 0.071(3) 0.042(2) 0.055(3) 0.007(2) -0.012(2) -0.014(2)
O2 0.075(4) 0.053(3) 0.051(3) 0.019(2) -0.012(2) -0.005(2)
O3 0.212(9) 0.157(6) 0.207(8) -0.058(6) 0.065(7) -0.132(7)
O4 0.124(5) 0.093(4) 0.080(3) 0.006(3) 0.026(3) 0.024(4)
O5 0.170(7) 0.159(6) 0.192(7) 0.126(6) 0.077(6) 0.092(6)
O6 0.250(10) 0.303(11) 0.073(4) 0.022(5) 0.023(5) 0.177(10)
O7 0.057(3) 0.102(4) 0.090(4) -0.018(3) -0.010(3) 0.009(3)
O8 0.109(6) 0.231(9) 0.278(10) -0.059(8) 0.006(6) -0.094(7)
O9 0.071(5) 0.122(7) 0.059(4) -0.006(4) -0.016(4) -0.003(6)
N1 0.063(3) 0.038(2) 0.041(2) -0.006(3) 0.010(2) 0.005(2)
N2 0.041(3) 0.034(2) 0.033(2) -0.0027(19) -0.002(2) -0.001(2)
N3 0.052(3) 0.046(3) 0.032(2) 0.006(2) 0.005(2) 0.000(2)
N4 0.047(3) 0.040(2) 0.031(2) 0.003(2) 0.002(2) 0.000(2)
C1 0.044(4) 0.040(3) 0.038(3) 0.006(2) -0.002(3) -0.001(3)
C2 0.041(4) 0.044(3) 0.037(3) -0.003(3) 0.001(3) -0.009(3)
C3 0.053(4) 0.059(4) 0.053(4) 0.004(3) -0.006(3) 0.009(3)
C4 0.061(5) 0.092(5) 0.039(4) 0.019(4) -0.012(3) 0.003(4)
C5 0.089(6) 0.085(5) 0.038(4) 0.007(4) -0.007(4) -0.009(5)
C6 0.081(5) 0.070(5) 0.042(3) -0.015(3) 0.009(3) -0.001(4)
C7 0.049(4) 0.047(3) 0.037(3) 0.001(3) 0.004(3) -0.008(3)
C8 0.124(7) 0.059(4) 0.066(5) -0.015(3) 0.011(5) 0.036(4)
C9 0.047(4) 0.038(3) 0.033(3) 0.001(2) -0.005(3) 0.004(3)
C10 0.044(3) 0.052(4) 0.050(4) 0.007(3) 0.005(3) 0.002(3)
C11 0.040(4) 0.062(4) 0.046(4) -0.004(3) 0.009(3) 0.015(3)
C12 0.041(3) 0.048(3) 0.038(3) -0.007(3) -0.004(3) 0.015(3)
C13 0.062(5) 0.058(4) 0.055(4) -0.024(3) -0.004(3) 0.032(4)
C14 0.074(5) 0.045(3) 0.066(4) -0.028(3) -0.006(4) 0.007(4)
C15 0.057(4) 0.044(3) 0.067(4) -0.010(3) 0.005(3) -0.002(3)
C16 0.064(5) 0.043(3) 0.040(3) 0.001(2) 0.002(3) -0.007(3)
C17 0.047(4) 0.032(3) 0.031(3) -0.001(2) -0.004(3) 0.006(3)
C18 0.040(3) 0.033(3) 0.030(2) 0.0044(19) 0.005(2) 0.004(3)
C19 0.036(3) 0.032(3) 0.034(2) -0.002(2) 0.006(2) -0.001(3)
C20 0.043(3) 0.033(2) 0.038(2) 0.000(2) 0.006(3) -0.010(3)
C21 0.057(4) 0.043(3) 0.035(3) -0.003(2) 0.000(3) 0.003(3)
C22 0.088(6) 0.056(4) 0.040(3) 0.008(3) -0.008(3) 0.002(4)
C23 0.089(6) 0.074(5) 0.027(3) -0.007(3) 0.005(3) -0.017(4)
C24 0.068(4) 0.063(4) 0.035(3) -0.008(3) 0.008(3) -0.013(4)
C25 0.051(4) 0.037(3) 0.037(3) -0.008(2) 0.009(3) -0.010(3)
C26 0.043(4) 0.050(4) 0.046(3) -0.009(3) 0.014(3) 0.004(3)
C27 0.046(4) 0.043(3) 0.055(4) -0.001(3) 0.006(3) 0.007(3)
C28 0.044(3) 0.035(3) 0.032(3) 0.001(2) 0.008(2) -0.005(3)
C29 0.043(4) 0.037(3) 0.033(3) 0.004(2) 0.000(2) -0.004(2)
C30 0.038(3) 0.040(3) 0.039(3) 0.005(3) -0.005(2) 0.003(3)
C31 0.046(4) 0.051(4) 0.061(4) 0.000(3) 0.007(3) -0.006(3)
C32 0.058(5) 0.043(4) 0.089(5) -0.004(3) -0.011(4) -0.003(3)
C33 0.078(5) 0.059(4) 0.067(5) -0.023(4) -0.022(4) -0.005(4)
C34 0.070(5) 0.062(4) 0.039(3) -0.008(3) -0.005(3) 0.002(4)
C35 0.049(4) 0.044(3) 0.033(3) 0.000(3) -0.005(2) -0.002(3)
C36 0.081(5) 0.066(4) 0.050(4) 0.000(3) 0.025(3) -0.016(4)
C37 0.112(8) 0.073(5) 0.065(5) 0.007(4) 0.015(5) -0.015(5)
C38 0.124(10) 0.118(8) 0.089(7) -0.035(6) 0.003(6) 0.055(7)

loop_
_atom_type_symbol
_atom_type_description
_atom_type_scat_dispersion_real
_atom_type_scat_dispersion_imag
_atom_type_scat_source
C C 0.0033 0.0016 'International Tables Vol C Tables 4.2.6.8 and 6.1.1.4'
H H 0.0000 0.0000 'International Tables Vol C Tables 4.2.6.8 and 6.1.1.4'
N N 0.0061 0.0033 'International Tables Vol C Tables 4.2.6.8 and 6.1.1.4'
O O 0.0106 0.0060 'International Tables Vol C Tables 4.2.6.8 and 6.1.1.4'
F F 0.0171 0.0103 'International Tables Vol C Tables 4.2.6.8 and 6.1.1.4'
S S 0.1246 0.1234 'International Tables Vol C Tables 4.2.6.8 and 6.1.1.4'
Pd Pd -0.9988 1.0072 'International Tables Vol C Tables 4.2.6.8 and 6.1.1.4'

loop_
_geom_angle_atom_site_label_1
_geom_angle_atom_site_label_2
_geom_angle_atom_site_label_3
_geom_angle
C1 Pd C29 92.3(2)
C1 Pd O1 88.5(2)
C29 Pd O1 175.9(2)
C1 Pd O2 176.2(2)
C29 Pd O2 88.7(2)
O1 Pd O2 90.73(18)
O3 S1 O4 117.3(5)
O3 S1 O5 113.9(5)
O4 S1 O5 113.0(5)
O3 S1 C37 103.8(5)
O4 S1 C37 105.5(4)
O5 S1 C37 101.0(4)
O6 S2 O7 114.8(5)
O6 S2 O8 117.0(6)
O7 S2 O8 111.0(4)
O6 S2 C38 108.8(5)
O7 S2 C38 103.8(5)
O8 S2 C38 99.4(6)
Pd O1 H1A 112(4)
Pd O1 H1B 105(4)
H1A O1 H1B 112(6)
Pd O2 H2A 103(6)
Pd O2 H2B 131(3)
H2A O2 H2B 104(6)
H9A O9 H9B 129(4)
C1 N1 C7 110.2(4)
C1 N1 C8 125.4(5)
C7 N1 C8 123.9(5)
C1 N2 C2 110.0(4)
C1 N2 C9 124.0(4)
C2 N2 C9 122.6(4)
C29 N3 C35 109.1(4)
C29 N3 C36 128.1(5)
C35 N3 C36 122.9(4)
C29 N4 C30 109.6(4)
C29 N4 C28 124.4(4)
C30 N4 C28 120.4(4)
N1 C1 N2 106.5(4)
N1 C1 Pd 124.1(4)
N2 C1 Pd 128.9(4)
C3 C2 C7 122.9(5)
C3 C2 N2 131.5(6)
C7 C2 N2 105.6(5)
C2 C3 C4 116.5(6)
C2 C3 H3 121.8
C4 C3 H3 121.8
C3 C4 C5 121.9(6)
C3 C4 H4 119.1
C5 C4 H4 119.1
C6 C5 C4 122.1(6)
C6 C5 H5 118.9
C4 C5 H5 118.9
C5 C6 C7 116.7(6)
C5 C6 H6 121.7
C7 C6 H6 121.7
C2 C7 N1 107.7(5)
C2 C7 C6 119.9(6)
N1 C7 C6 132.4(6)
N1 C8 H8A 109.5
N1 C8 H8B 109.5
H8A C8 H8B 109.5
N1 C8 H8C 109.5
H8A C8 H8C 109.5
H8B C8 H8C 109.5
C18 C9 C10 122.6(5)
C18 C9 N2 116.5(5)
C10 C9 N2 120.8(5)
C11 C10 C9 119.5(6)
C11 C10 H10 120.2
C9 C10 H10 120.2
C10 C11 C12 120.6(5)
C10 C11 H11 119.7
C12 C11 H11 119.7
C11 C12 C17 120.1(5)
C11 C12 C13 121.8(6)
C17 C12 C13 118.1(6)
C14 C13 C12 120.6(6)
C14 C13 H13 119.7
C12 C13 H13 119.7
C13 C14 C15 121.2(5)
C13 C14 H14 119.4
C15 C14 H14 119.4
C16 C15 C14 119.3(6)
C16 C15 H15 120.3
C14 C15 H15 120.3
C15 C16 C17 122.2(6)
C15 C16 H16 118.9
C17 C16 H16 118.9
C12 C17 C16 118.5(5)
C12 C17 C18 119.1(5)
C16 C17 C18 122.5(5)
C9 C18 C17 117.7(5)
C9 C18 C19 118.7(4)
C17 C18 C19 123.0(5)
C28 C19 C20 117.1(5)
C28 C19 C18 117.8(4)
C20 C19 C18 125.1(5)
C25 C20 C19 119.9(5)
C25 C20 C21 119.3(5)
C19 C20 C21 120.8(5)
C22 C21 C20 120.4(6)
C22 C21 H21 119.8
C20 C21 H21 119.8
C21 C22 C23 119.9(6)
C21 C22 H22 120.0
C23 C22 H22 120.0
C24 C23 C22 121.4(6)
C24 C23 H23 119.3
C22 C23 H23 119.3
C23 C24 C25 120.2(6)
C23 C24 H24 119.9
C25 C24 H24 119.9
C26 C25 C20 120.5(5)
C26 C25 C24 120.8(6)
C20 C25 C24 118.7(6)
C27 C26 C25 119.8(6)
C27 C26 H26 120.1
C25 C26 H26 120.1
C26 C27 C28 119.6(6)
C26 C27 H27 120.2
C28 C27 H27 120.2
C19 C28 C27 122.9(5)
C19 C28 N4 117.8(4)
C27 C28 N4 119.1(5)
N4 C29 N3 107.8(4)
N4 C29 Pd 129.8(4)
N3 C29 Pd 121.7(4)
C31 C30 C35 121.9(5)
C31 C30 N4 131.8(5)
C35 C30 N4 106.3(5)
C32 C31 C30 116.9(6)
C32 C31 H31 121.5
C30 C31 H31 121.5
C31 C32 C33 122.0(6)
C31 C32 H32 119.0
C33 C32 H32 119.0
C34 C33 C32 120.7(6)
C34 C33 H33 119.6
C32 C33 H33 119.6
C33 C34 C35 117.5(6)
C33 C34 H34 121.2
C35 C34 H34 121.2
C34 C35 C30 120.9(6)
C34 C35 N3 131.9(5)
C30 C35 N3 107.1(4)
N3 C36 H36A 109.5
N3 C36 H36B 109.5
H36A C36 H36B 109.5
N3 C36 H36C 109.5
H36A C36 H36C 109.5
H36B C36 H36C 109.5
F1 C37 F2 106.4(8)
F1 C37 F3 106.3(9)
F2 C37 F3 103.9(8)
F1 C37 S1 115.2(6)
F2 C37 S1 112.5(7)
F3 C37 S1 111.7(6)
F4 C38 F5 106.4(11)
F4 C38 F6 107.6(10)
F5 C38 F6 102.1(9)
F4 C38 S2 115.8(6)
F5 C38 S2 111.0(8)
F6 C38 S2 112.9(10)

loop_
_geom_bond_atom_site_label_1
_geom_bond_atom_site_label_2
_geom_bond_distance
Pd C1 1.940(5)
Pd C29 1.970(5)
Pd O1 2.094(4)
Pd O2 2.102(4)
S1 O3 1.375(8)
S1 O4 1.409(5)
S1 O5 1.430(7)
S1 C37 1.782(8)
S2 O6 1.330(6)
S2 O7 1.415(5)
S2 O8 1.489(7)
S2 C38 1.762(10)
F1 C37 1.233(9)
F2 C37 1.283(10)
F3 C37 1.295(9)
F4 C38 1.245(10)
F5 C38 1.283(13)
F6 C38 1.296(11)
O1 H1A 0.89(2)
O1 H1B 0.91(2)
O2 H2A 0.91(2)
O2 H2B 0.892(19)
O9 H9A 0.800(17)
O9 H9B 0.863(18)
N1 C1 1.356(6)
N1 C7 1.392(7)
N1 C8 1.469(7)
N2 C1 1.372(6)
N2 C2 1.412(6)
N2 C9 1.428(6)
N3 C29 1.356(6)
N3 C35 1.396(6)
N3 C36 1.437(7)
N4 C29 1.349(6)
N4 C30 1.400(6)
N4 C28 1.449(6)
C2 C3 1.357(8)
C2 C7 1.382(7)
C3 C4 1.366(8)
C3 H3 0.9300
C4 C5 1.383(10)
C4 H4 0.9300
C5 C6 1.348(9)
C5 H5 0.9300
C6 C7 1.407(7)
C6 H6 0.9300
C8 H8A 0.9600
C8 H8B 0.9600
C8 H8C 0.9600
C9 C18 1.390(7)
C9 C10 1.393(7)
C10 C11 1.353(8)
C10 H10 0.9300
C11 C12 1.408(8)
C11 H11 0.9300
C12 C17 1.411(7)
C12 C13 1.425(7)
C13 C14 1.358(9)
C13 H13 0.9300
C14 C15 1.395(8)
C14 H14 0.9300
C15 C16 1.346(7)
C15 H15 0.9300
C16 C17 1.414(7)
C16 H16 0.9300
C17 C18 1.424(6)
C18 C19 1.484(7)
C19 C28 1.377(7)
C19 C20 1.417(6)
C20 C25 1.413(8)
C20 C21 1.426(7)
C21 C22 1.351(7)
C21 H21 0.9300
C22 C23 1.424(9)
C22 H22 0.9300
C23 C24 1.341(8)
C23 H23 0.9300
C24 C25 1.429(7)
C24 H24 0.9300
C25 C26 1.406(8)
C26 C27 1.354(7)
C26 H26 0.9300
C27 C28 1.417(7)
C27 H27 0.9300
C30 C31 1.373(8)
C30 C35 1.381(7)
C31 C32 1.350(8)
C31 H31 0.9300
C32 C33 1.401(9)
C32 H32 0.9300
C33 C34 1.362(9)
C33 H33 0.9300
C34 C35 1.376(7)
C34 H34 0.9300
C36 H36A 0.9600
C36 H36B 0.9600
C36 H36C 0.9600

loop_
_geom_hbond_atom_site_label_D
_geom_hbond_atom_site_label_H
_geom_hbond_atom_site_label_A
_geom_hbond_distance_DH
_geom_hbond_distance_HA
_geom_hbond_distance_DA
_geom_hbond_angle_DHA
_geom_hbond_site_symmetry_A
O1 H1A O5 0.89(2) 1.81(3) 2.673(7) 165(6) 1_546
O1 H1B O9 0.91(2) 1.74(2) 2.651(9) 175(5) 1_545
O2 H2A O7 0.91(2) 1.80(4) 2.666(7) 156(8) 1_646
O2 H2B O3 0.892(19) 2.04(2) 2.930(10) 174(5) 1_546

loop_
_geom_torsion_atom_site_label_1
_geom_torsion_atom_site_label_2
_geom_torsion_atom_site_label_3
_geom_torsion_atom_site_label_4
_geom_torsion
C7 N1 C1 N2 1.5(6)
C8 N1 C1 N2 173.8(5)
C7 N1 C1 Pd 173.1(4)
C8 N1 C1 Pd -14.6(8)
C2 N2 C1 N1 -0.3(6)
C9 N2 C1 N1 -160.0(5)
C2 N2 C1 Pd -171.3(4)
C9 N2 C1 Pd 29.0(8)
C29 Pd C1 N1 138.4(5)
O1 Pd C1 N1 -45.6(5)
O2 Pd C1 N1 33(4)
C29 Pd C1 N2 -52.1(5)
O1 Pd C1 N2 124.0(5)
O2 Pd C1 N2 -157(3)
C1 N2 C2 C3 -178.5(6)
C9 N2 C2 C3 -18.4(9)
C1 N2 C2 C7 -1.0(6)
C9 N2 C2 C7 159.1(5)
C7 C2 C3 C4 0.3(9)
N2 C2 C3 C4 177.4(6)
C2 C3 C4 C5 -0.6(10)
C3 C4 C5 C6 1.6(12)
C4 C5 C6 C7 -2.0(11)
C3 C2 C7 N1 179.6(5)
N2 C2 C7 N1 1.8(6)
C3 C2 C7 C6 -0.8(9)
N2 C2 C7 C6 -178.5(5)
C1 N1 C7 C2 -2.1(6)
C8 N1 C7 C2 -174.6(5)
C1 N1 C7 C6 178.3(6)
C8 N1 C7 C6 5.8(10)
C5 C6 C7 C2 1.6(9)
C5 C6 C7 N1 -178.9(6)
C1 N2 C9 C18 82.4(6)
C2 N2 C9 C18 -74.9(7)
C1 N2 C9 C10 -97.7(6)
C2 N2 C9 C10 105.1(6)
C18 C9 C10 C11 -0.7(8)
N2 C9 C10 C11 179.4(5)
C9 C10 C11 C12 4.9(8)
C10 C11 C12 C17 -3.6(8)
C10 C11 C12 C13 178.1(5)
C11 C12 C13 C14 -178.5(6)
C17 C12 C13 C14 3.1(8)
C12 C13 C14 C15 -2.1(9)
C13 C14 C15 C16 0.7(9)
C14 C15 C16 C17 -0.4(9)
C11 C12 C17 C16 178.8(5)
C13 C12 C17 C16 -2.8(7)
C11 C12 C17 C18 -1.8(8)
C13 C12 C17 C18 176.5(5)
C15 C16 C17 C12 1.5(8)
C15 C16 C17 C18 -177.8(5)
C10 C9 C18 C17 -4.7(7)
N2 C9 C18 C17 175.3(4)
C10 C9 C18 C19 166.3(5)
N2 C9 C18 C19 -13.7(7)
C12 C17 C18 C9 5.8(7)
C16 C17 C18 C9 -174.9(5)
C12 C17 C18 C19 -164.8(5)
C16 C17 C18 C19 14.5(7)
C9 C18 C19 C28 -78.2(6)
C17 C18 C19 C28 92.3(6)
C9 C18 C19 C20 100.3(6)
C17 C18 C19 C20 -89.2(6)
C28 C19 C20 C25 4.2(7)
C18 C19 C20 C25 -174.2(5)
C28 C19 C20 C21 -175.6(5)
C18 C19 C20 C21 6.0(8)
C25 C20 C21 C22 -2.3(8)
C19 C20 C21 C22 177.5(5)
C20 C21 C22 C23 0.6(9)
C21 C22 C23 C24 2.2(9)
C22 C23 C24 C25 -3.2(9)
C19 C20 C25 C26 -1.2(8)
C21 C20 C25 C26 178.6(5)
C19 C20 C25 C24 -178.6(5)
C21 C20 C25 C24 1.2(8)
C23 C24 C25 C26 -175.9(6)
C23 C24 C25 C20 1.5(8)
C20 C25 C26 C27 -1.7(9)
C24 C25 C26 C27 175.6(5)
C25 C26 C27 C28 1.3(9)
C20 C19 C28 C27 -4.7(8)
C18 C19 C28 C27 173.9(5)
C20 C19 C28 N4 170.5(4)
C18 C19 C28 N4 -10.9(7)
C26 C27 C28 C19 1.9(9)
C26 C27 C28 N4 -173.2(5)
C29 N4 C28 C19 74.0(6)
C30 N4 C28 C19 -77.1(6)
C29 N4 C28 C27 -110.7(6)
C30 N4 C28 C27 98.3(6)
C30 N4 C29 N3 2.3(6)
C28 N4 C29 N3 -151.4(5)
C30 N4 C29 Pd -168.4(4)
C28 N4 C29 Pd 37.9(7)
C35 N3 C29 N4 -1.8(6)
C36 N3 C29 N4 178.3(5)
C35 N3 C29 Pd 169.8(4)
C36 N3 C29 Pd -10.1(8)
C1 Pd C29 N4 -56.8(5)
O1 Pd C29 N4 -159(3)
O2 Pd C29 N4 119.6(5)
C1 Pd C29 N3 133.6(4)
O1 Pd C29 N3 31(3)
O2 Pd C29 N3 -50.0(4)
C29 N4 C30 C31 -179.9(6)
C28 N4 C30 C31 -25.0(8)
C29 N4 C30 C35 -1.9(6)
C28 N4 C30 C35 153.0(5)
C35 C30 C31 C32 -0.1(9)
N4 C30 C31 C32 177.6(6)
C30 C31 C32 C33 -0.3(10)
C31 C32 C33 C34 -0.2(10)
C32 C33 C34 C35 1.1(9)
C33 C34 C35 C30 -1.4(9)
C33 C34 C35 N3 -178.9(6)
C31 C30 C35 C34 1.0(8)
N4 C30 C35 C34 -177.2(5)
C31 C30 C35 N3 179.0(5)
N4 C30 C35 N3 0.8(6)
C29 N3 C35 C34 178.3(6)
C36 N3 C35 C34 -1.8(9)
C29 N3 C35 C30 0.6(6)
C36 N3 C35 C30 -179.5(5)
O3 S1 C37 F1 56.1(10)
O4 S1 C37 F1 -179.9(8)
O5 S1 C37 F1 -62.1(10)
O3 S1 C37 F2 -66.1(9)
O4 S1 C37 F2 57.8(8)
O5 S1 C37 F2 175.7(8)
O3 S1 C37 F3 177.5(8)
O4 S1 C37 F3 -58.5(8)
O5 S1 C37 F3 59.3(8)
O6 S2 C38 F4 177.2(10)
O7 S2 C38 F4 -60.1(11)
O8 S2 C38 F4 54.4(11)
O6 S2 C38 F5 -61.4(11)
O7 S2 C38 F5 61.3(9)
O8 S2 C38 F5 175.8(9)
O6 S2 C38 F6 52.5(12)
O7 S2 C38 F6 175.2(9)
O8 S2 C38 F6 -70.3(10)
